data_2205464
loop_
_publ_author_name
'Christian B. Nielsen'
'Michael Pittelkow'
'Henning O. S\/orensen'

_publ_section_title
;
 2-(4-Bromophenyl)-1-methyl-1<i>H</i>-phenanthro[9,10-<i>d</i>]imidazole
;
_journal_issue 4
_journal_name_full 'Acta Crystallographica Section E'
_journal_page_first o955
_journal_page_last o956
_journal_paper_doi 10.1107/S1600536805007002
_journal_volume 61
_journal_year 2005
_chemical_formula_iupac 'C22 H15 Br N2'
_chemical_formula_moiety 'C22 H15 Br N2'
_chemical_formula_sum 'C22 H15 Br N2'
_chemical_formula_weight 387.27
_chemical_name_common
;
2-(4-bromophenyl)-1-methyl-1H-phenanthro[9,10-d]imidazole
;
_chemical_name_systematic
;
2-(4-bromophenyl)-1-methyl-1H-phenanthro[9,10-d]imidazole
;
_space_group_IT_number 33
_symmetry_cell_setting orthorhombic
_symmetry_space_group_name_Hall 'P 2c -2n'
_symmetry_space_group_name_H-M 'P n a 21'
_atom_sites_solution_hydrogens difmap
_atom_sites_solution_primary direct
_atom_sites_solution_secondary difmap
_cell_angle_alpha 90.000(7)
_cell_angle_beta 90.000(7)
_cell_angle_gamma 90.000(7)
_cell_formula_units_Z 4
_cell_length_a 6.0163(4)
_cell_length_b 29.332(3)
_cell_length_c 9.1726(8)
_cell_measurement_reflns_used 26555
_cell_measurement_temperature 122.0(10)
_cell_measurement_theta_max 31.00
_cell_measurement_theta_min 2.33
_cell_volume 1618.7(2)
_computing_cell_refinement 'DIRAX (Duisenberg, 1992)'
_computing_data_collection 'COLLECT (Nonius, 1999)'
_computing_data_reduction 'EvalCCD (Duisenberg et al., 2003)'
_computing_molecular_graphics 'ORTEPIII (Burnett & Johnson, 1996)'
_computing_publication_material SHELXL97
_computing_structure_refinement 'SHELXL97 (Sheldrick, 1997)'
_computing_structure_solution 'SIR97 (Altomare et al., 1999)'
_diffrn_ambient_temperature 122.0(10)
_diffrn_measured_fraction_theta_full 0.999
_diffrn_measured_fraction_theta_max 0.999
_diffrn_measurement_device_type 'Nonius KappaCCD'
_diffrn_measurement_method '\w and \f'
_diffrn_radiation_monochromator graphite
_diffrn_radiation_source 'fine-focus sealed tube'
_diffrn_radiation_type MoK\a
_diffrn_radiation_wavelength 0.71073
_diffrn_reflns_av_R_equivalents 0.0457
_diffrn_reflns_av_sigmaI/netI 0.0212
_diffrn_reflns_limit_h_max 8
_diffrn_reflns_limit_h_min -8
_diffrn_reflns_limit_k_max 42
_diffrn_reflns_limit_k_min -42
_diffrn_reflns_limit_l_max 13
_diffrn_reflns_limit_l_min -13
_diffrn_reflns_number 36851
_diffrn_reflns_theta_full 31.00
_diffrn_reflns_theta_max 31.00
_diffrn_reflns_theta_min 2.33
_exptl_absorpt_coefficient_mu 2.546
_exptl_absorpt_correction_T_max 0.903
_exptl_absorpt_correction_T_min 0.365
_exptl_absorpt_correction_type 'Gaussian integration'
_exptl_absorpt_process_details '(Coppens, 1970)'
_exptl_crystal_colour 'Pale yellow'
_exptl_crystal_density_diffrn 1.589
_exptl_crystal_density_meas ?
_exptl_crystal_density_method .
_exptl_crystal_description plate
_exptl_crystal_F_000 784
_exptl_crystal_size_max 0.55
_exptl_crystal_size_mid 0.46
_exptl_crystal_size_min 0.08
_refine_diff_density_max 0.446
_refine_diff_density_min -0.335
_refine_ls_abs_structure_details 'Flack (1983), 2414 Friedel reflections'
_refine_ls_abs_structure_Flack -0.009(6)
_refine_ls_extinction_method none
_refine_ls_goodness_of_fit_ref 1.148
_refine_ls_hydrogen_treatment constr
_refine_ls_matrix_type full
_refine_ls_number_parameters 226
_refine_ls_number_reflns 5137
_refine_ls_number_restraints 1
_refine_ls_restrained_S_all 1.148
_refine_ls_R_factor_all 0.0287
_refine_ls_R_factor_gt 0.0238
_refine_ls_shift/su_max 0.001
_refine_ls_shift/su_mean 0.000
_refine_ls_structure_factor_coef Fsqd
_refine_ls_weighting_details 'calc w = 1/[\s^2^(Fo^2^)+(0.0299P)^2^+0.9474P] where P = (Fo^2^+2Fc^2^)/3'
_refine_ls_weighting_scheme calc
_refine_ls_wR_factor_gt 0.0540
_refine_ls_wR_factor_ref 0.0571
_reflns_number_gt 4771
_reflns_number_total 5137
_reflns_threshold_expression I>2\s(I)
_cod_data_source_file cv6465.cif
_cod_data_source_block I
_cod_database_code 2205464
_cod_database_fobs_code 2205464

loop_
_symmetry_equiv_pos_as_xyz
'x, y, z'
'-x, -y, z+1/2'
'-x+1/2, y+1/2, z+1/2'
'x+1/2, -y+1/2, z'

loop_
_atom_site_label
_atom_site_fract_x
_atom_site_fract_y
_atom_site_fract_z
_atom_site_U_iso_or_equiv
_atom_site_adp_type
_atom_site_calc_flag
_atom_site_refinement_flags
_atom_site_occupancy
_atom_site_type_symbol
Br -0.65262(2) -0.079703(4) 0.66608(2) 0.02019(4) Uani d . 1 Br
C1 0.2810(3) 0.12851(5) 0.63824(16) 0.0147(3) Uani d . 1 C
C2 0.4766(2) 0.15389(5) 0.6796(2) 0.0160(3) Uani d . 1 C
C3 0.5778(3) 0.15164(6) 0.8179(2) 0.0205(3) Uani d . 1 C
H3 0.5160 0.1325 0.8911 0.025 Uiso calc R 1 H
C4 0.7664(3) 0.17701(7) 0.8485(2) 0.0232(3) Uani d . 1 C
H4 0.8322 0.1753 0.9425 0.028 Uiso calc R 1 H
C5 0.8605(3) 0.20499(7) 0.7421(2) 0.0233(4) Uani d . 1 C
H5 0.9890 0.2225 0.7638 0.028 Uiso calc R 1 H
C6 0.7662(3) 0.20704(6) 0.6052(2) 0.0205(3) Uani d . 1 C
H6 0.8327 0.2259 0.5332 0.025 Uiso calc R 1 H
C7 0.5733(3) 0.18192(5) 0.56891(19) 0.0161(3) Uani d . 1 C
C8 0.4785(3) 0.18403(5) 0.42141(18) 0.0155(3) Uani d . 1 C
C9 0.5761(3) 0.20979(5) 0.30803(19) 0.0196(3) Uani d . 1 C
H9 0.7085 0.2265 0.3268 0.023 Uiso calc R 1 H
C10 0.4831(3) 0.21123(5) 0.1706(3) 0.0205(3) Uani d . 1 C
H10 0.5533 0.2284 0.0958 0.025 Uiso calc R 1 H
C11 0.2855(3) 0.18750(5) 0.14049(17) 0.0191(3) Uani d . 1 C
H11 0.2208 0.1890 0.0461 0.023 Uiso calc R 1 H
C12 0.1862(3) 0.16206(5) 0.24821(18) 0.0172(3) Uani d . 1 C
H12 0.0522 0.1461 0.2282 0.021 Uiso calc R 1 H
C13 0.2816(3) 0.15951(5) 0.38757(18) 0.0145(3) Uani d . 1 C
C14 0.1904(3) 0.13112(5) 0.49977(17) 0.0144(3) Uani d . 1 C
N15 0.0150(2) 0.10129(5) 0.48414(15) 0.0153(2) Uani d . 1 N
C16 -0.0005(3) 0.08081(5) 0.61194(19) 0.0155(3) Uani d . 1 C
N17 0.1543(2) 0.09612(5) 0.71083(15) 0.0160(3) Uani d . 1 N
C18 0.1628(3) 0.08460(6) 0.86542(19) 0.0225(3) Uani d . 1 C
H18A 0.1791 0.1126 0.9230 0.034 Uiso calc R 1 H
H18B 0.2897 0.0645 0.8837 0.034 Uiso calc R 1 H
H18C 0.0251 0.0690 0.8934 0.034 Uiso calc R 1 H
C19 -0.1581(3) 0.04300(5) 0.63613(15) 0.0148(3) Uani d . 1 C
C20 -0.3628(3) 0.04461(5) 0.56351(18) 0.0160(3) Uani d . 1 C
H20 -0.4002 0.0707 0.5071 0.019 Uiso calc R 1 H
C21 -0.5119(3) 0.00851(5) 0.57303(18) 0.0163(3) Uani d . 1 C
H21 -0.6514 0.0098 0.5247 0.020 Uiso calc R 1 H
C22 -0.4530(2) -0.02955(5) 0.6546(2) 0.0153(3) Uani d . 1 C
C23 -0.2506(3) -0.03255(5) 0.72577(18) 0.0165(3) Uani d . 1 C
H23 -0.2126 -0.0591 0.7798 0.020 Uiso calc R 1 H
C24 -0.1033(3) 0.00418(6) 0.71667(19) 0.0173(3) Uani d . 1 C
H24 0.0356 0.0027 0.7658 0.021 Uiso calc R 1 H

loop_
_atom_site_aniso_label
_atom_site_aniso_U_11
_atom_site_aniso_U_22
_atom_site_aniso_U_33
_atom_site_aniso_U_12
_atom_site_aniso_U_13
_atom_site_aniso_U_23
Br 0.01858(7) 0.01718(6) 0.02480(7) -0.00343(5) 0.00294(9) 0.00021(8)
C1 0.0141(6) 0.0144(6) 0.0157(9) 0.0021(5) 0.0018(5) -0.0014(5)
C2 0.0138(6) 0.0164(5) 0.0179(8) 0.0026(4) 0.0026(7) -0.0019(7)
C3 0.0185(8) 0.0236(7) 0.0193(8) 0.0008(6) -0.0016(6) 0.0007(6)
C4 0.0178(8) 0.0305(8) 0.0212(8) 0.0012(7) -0.0045(7) -0.0034(7)
C5 0.0166(9) 0.0263(8) 0.0271(9) -0.0021(7) -0.0042(7) -0.0051(7)
C6 0.0165(8) 0.0200(8) 0.0250(8) -0.0020(6) 0.0015(7) -0.0013(7)
C7 0.0144(7) 0.0151(6) 0.0188(7) 0.0009(5) 0.0005(6) -0.0019(6)
C8 0.0158(7) 0.0129(6) 0.0178(7) 0.0012(5) 0.0012(6) -0.0021(5)
C9 0.0201(8) 0.0169(7) 0.0217(8) -0.0035(6) 0.0025(6) -0.0011(6)
C10 0.0261(7) 0.0177(6) 0.0177(6) -0.0024(5) 0.0046(9) -0.0011(8)
C11 0.0260(7) 0.0157(6) 0.0157(9) 0.0021(6) -0.0003(6) -0.0008(5)
C12 0.0196(8) 0.0141(6) 0.0180(7) 0.0003(5) -0.0011(6) -0.0007(6)
C13 0.0151(7) 0.0121(6) 0.0162(7) 0.0017(5) 0.0009(6) -0.0021(5)
C14 0.0145(7) 0.0139(6) 0.0147(7) 0.0019(5) 0.0007(5) -0.0017(5)
N15 0.0148(6) 0.0148(6) 0.0164(6) 0.0000(5) 0.0006(5) 0.0000(5)
C16 0.0146(7) 0.0143(6) 0.0176(6) 0.0012(5) 0.0008(6) -0.0003(5)
N17 0.0161(6) 0.0166(6) 0.0153(6) -0.0003(5) 0.0005(5) 0.0003(5)
C18 0.0281(9) 0.0246(8) 0.0146(7) -0.0039(7) -0.0019(7) 0.0013(6)
C19 0.0146(6) 0.0151(6) 0.0147(8) 0.0000(5) 0.0027(5) 0.0005(5)
C20 0.0163(7) 0.0151(6) 0.0167(7) 0.0021(5) 0.0013(6) 0.0017(6)
C21 0.0146(7) 0.0192(7) 0.0152(7) 0.0018(6) 0.0006(6) 0.0014(6)
C22 0.0157(6) 0.0155(5) 0.0147(7) -0.0012(5) 0.0023(7) -0.0021(7)
C23 0.0184(7) 0.0151(6) 0.0160(7) 0.0029(6) 0.0005(6) 0.0024(6)
C24 0.0163(7) 0.0186(7) 0.0169(6) 0.0019(6) -0.0004(6) 0.0013(6)

loop_
_atom_type_symbol
_atom_type_description
_atom_type_scat_dispersion_real
_atom_type_scat_dispersion_imag
_atom_type_scat_source
C C 0.0033 0.0016 'International Tables Vol C Tables 4.2.6.8 and 6.1.1.4'
H H 0.0000 0.0000 'International Tables Vol C Tables 4.2.6.8 and 6.1.1.4'
N N 0.0061 0.0033 'International Tables Vol C Tables 4.2.6.8 and 6.1.1.4'
Br Br -0.2901 2.4595 'International Tables Vol C Tables 4.2.6.8 and 6.1.1.4'

loop_
_geom_angle_atom_site_label_1
_geom_angle_atom_site_label_2
_geom_angle_atom_site_label_3
_geom_angle
_geom_angle_publ_flag
C14 C1 N17 105.17(13) no
C14 C1 C2 122.25(15) no
N17 C1 C2 132.43(15) no
C3 C2 C7 119.37(14) no
C3 C2 C1 124.38(16) no
C7 C2 C1 116.22(16) no
C4 C3 C2 120.70(17) no
C4 C3 H3 119.6 no
C2 C3 H3 119.6 no
C3 C4 C5 120.45(17) no
C3 C4 H4 119.8 no
C5 C4 H4 119.8 no
C6 C5 C4 119.72(17) no
C6 C5 H5 120.1 no
C4 C5 H5 120.1 no
C5 C6 C7 121.95(17) no
C5 C6 H6 119.0 no
C7 C6 H6 119.0 no
C6 C7 C2 117.79(16) no
C6 C7 C8 120.88(15) no
C2 C7 C8 121.32(15) no
C9 C8 C13 117.17(15) no
C9 C8 C7 122.59(15) no
C13 C8 C7 120.24(14) no
C10 C9 C8 121.34(16) no
C10 C9 H9 119.3 no
C8 C9 H9 119.3 no
C9 C10 C11 120.49(17) no
C9 C10 H10 119.8 no
C11 C10 H10 119.8 no
C12 C11 C10 119.70(16) no
C12 C11 H11 120.1 no
C10 C11 H11 120.1 no
C11 C12 C13 120.39(16) no
C11 C12 H12 119.8 no
C13 C12 H12 119.8 no
C12 C13 C8 120.88(15) no
C12 C13 C14 121.92(15) no
C8 C13 C14 117.17(14) no
N15 C14 C1 111.21(14) no
N15 C14 C13 125.97(14) no
C1 C14 C13 122.70(15) no
C16 N15 C14 104.51(13) no
N15 C16 N17 112.90(14) no
N15 C16 C19 121.37(15) no
N17 C16 C19 125.54(14) no
C16 N17 C1 106.19(13) no
C16 N17 C18 126.09(14) no
C1 N17 C18 127.28(14) no
N17 C18 H18A 109.5 no
N17 C18 H18B 109.5 no
H18A C18 H18B 109.5 no
N17 C18 H18C 109.5 no
H18A C18 H18C 109.5 no
H18B C18 H18C 109.5 no
C24 C19 C20 119.10(14) no
C24 C19 C16 122.71(14) no
C20 C19 C16 117.91(14) no
C21 C20 C19 120.77(15) no
C21 C20 H20 119.6 no
C19 C20 H20 119.6 no
C22 C21 C20 118.74(15) no
C22 C21 H21 120.6 no
C20 C21 H21 120.6 no
C23 C22 C21 121.96(14) no
C23 C22 Br 118.70(12) no
C21 C22 Br 119.33(12) no
C22 C23 C24 118.73(15) no
C22 C23 H23 120.6 no
C24 C23 H23 120.6 no
C19 C24 C23 120.69(15) no
C19 C24 H24 119.7 no
C23 C24 H24 119.7 no

loop_
_geom_bond_atom_site_label_1
_geom_bond_atom_site_label_2
_geom_bond_distance
_geom_bond_publ_flag
Br C22 1.9020(14) no
C1 C14 1.384(2) no
C1 N17 1.388(2) no
C1 C2 1.443(2) no
C2 C3 1.409(3) no
C2 C7 1.430(2) no
C3 C4 1.386(3) no
C3 H3 0.9500 no
C4 C5 1.395(3) no
C4 H4 0.9500 no
C5 C6 1.379(3) no
C5 H5 0.9500 no
C6 C7 1.414(2) no
C6 H6 0.9500 no
C7 C8 1.470(2) no
C8 C9 1.413(2) no
C8 C13 1.420(2) no
C9 C10 1.380(3) no
C9 H9 0.9500 no
C10 C11 1.405(2) no
C10 H10 0.9500 no
C11 C12 1.375(2) no
C11 H11 0.9500 no
C12 C13 1.403(2) no
C12 H12 0.9500 no
C13 C14 1.433(2) no
C14 N15 1.378(2) no
N15 C16 1.320(2) no
C16 N17 1.376(2) no
C16 C19 1.476(2) no
N17 C18 1.459(2) no
C18 H18A 0.9800 no
C18 H18B 0.9800 no
C18 H18C 0.9800 no
C19 C24 1.397(2) no
C19 C20 1.401(2) no
C20 C21 1.391(2) no
C20 H20 0.9500 no
C21 C22 1.390(2) no
C21 H21 0.9500 no
C22 C23 1.384(2) no
C23 C24 1.398(2) no
C23 H23 0.9500 no
C24 H24 0.9500 no

loop_
_geom_hbond_atom_site_label_D
_geom_hbond_atom_site_label_H
_geom_hbond_atom_site_label_A
_geom_hbond_site_symmetry_A
_geom_hbond_distance_DH
_geom_hbond_distance_HA
_geom_hbond_distance_DA
_geom_hbond_angle_DHA
C23 H23 N15 2 0.95 2.54 3.419(2) 154

loop_
_geom_torsion_atom_site_label_1
_geom_torsion_atom_site_label_2
_geom_torsion_atom_site_label_3
_geom_torsion_atom_site_label_4
_geom_torsion
_geom_torsion_publ_flag
C14 C1 C2 C3 -178.57(15) no
N17 C1 C2 C3 -3.6(3) no
C14 C1 C2 C7 -0.3(2) no
N17 C1 C2 C7 174.70(15) no
C7 C2 C3 C4 1.4(2) no
C1 C2 C3 C4 179.63(16) no
C2 C3 C4 C5 -0.5(3) no
C3 C4 C5 C6 -0.6(3) no
C4 C5 C6 C7 0.8(3) no
C5 C6 C7 C2 0.1(3) no
C5 C6 C7 C8 -178.83(16) no
C3 C2 C7 C6 -1.2(2) no
C1 C2 C7 C6 -179.55(14) no
C3 C2 C7 C8 177.71(15) no
C1 C2 C7 C8 -0.6(2) no
C6 C7 C8 C9 1.8(2) no
C2 C7 C8 C9 -177.07(15) no
C6 C7 C8 C13 -178.42(15) no
C2 C7 C8 C13 2.7(2) no
C13 C8 C9 C10 0.4(2) no
C7 C8 C9 C10 -179.86(15) no
C8 C9 C10 C11 1.0(2) no
C9 C10 C11 C12 -1.1(2) no
C10 C11 C12 C13 -0.3(2) no
C11 C12 C13 C8 1.7(2) no
C11 C12 C13 C14 -176.06(15) no
C9 C8 C13 C12 -1.7(2) no
C7 C8 C13 C12 178.48(15) no
C9 C8 C13 C14 176.16(14) no
C7 C8 C13 C14 -3.6(2) no
N17 C1 C14 N15 -0.67(17) no
C2 C1 C14 N15 175.53(13) no
N17 C1 C14 C13 -176.96(14) no
C2 C1 C14 C13 -0.8(2) no
C12 C13 C14 N15 4.9(2) no
C8 C13 C14 N15 -172.98(14) no
C12 C13 C14 C1 -179.37(15) no
C8 C13 C14 C1 2.7(2) no
C1 C14 N15 C16 0.01(17) no
C13 C14 N15 C16 176.15(15) no
C14 N15 C16 N17 0.69(17) no
C14 N15 C16 C19 -174.58(14) no
N15 C16 N17 C1 -1.12(18) no
C19 C16 N17 C1 173.92(14) no
N15 C16 N17 C18 171.76(15) no
C19 C16 N17 C18 -13.2(3) no
C14 C1 N17 C16 1.03(16) no
C2 C1 N17 C16 -174.61(16) no
C14 C1 N17 C18 -171.74(15) no
C2 C1 N17 C18 12.6(3) no
N15 C16 C19 C24 139.03(16) no
N17 C16 C19 C24 -35.6(2) no
N15 C16 C19 C20 -34.9(2) no
N17 C16 C19 C20 150.48(15) no
C24 C19 C20 C21 1.1(2) no
C16 C19 C20 C21 175.22(15) no
C19 C20 C21 C22 -0.8(2) no
C20 C21 C22 C23 -0.2(3) no
C20 C21 C22 Br -178.91(13) no
C21 C22 C23 C24 1.0(3) no
Br C22 C23 C24 179.63(12) no
C20 C19 C24 C23 -0.4(2) no
C16 C19 C24 C23 -174.20(15) no
C22 C23 C24 C19 -0.6(3) no

loop_
_cod_related_entry_id
_cod_related_entry_database
_cod_related_entry_code
1 ChemSpider 21129743
